data_2212370
loop_
_publ_author_name
'Niaz Muhammed'
Zia-ur-Rahman
'Saqib Ali'
'Meetsma, Auke'

_publ_section_title
;
 1,3-Di-<i>o</i>-tolylthiourea
;
_journal_coeditor_code SJ2200
_journal_issue 2
_journal_name_full 'Acta Crystallographica Section E'
_journal_page_first o634
_journal_page_last o635
_journal_paper_doi 10.1107/S1600536806055048
_journal_volume 63
_journal_year 2007
_chemical_formula_iupac 'C15 H16 N2 S'
_chemical_formula_moiety 'C15 H16 N2 S'
_chemical_formula_sum 'C15 H16 N2 S'
_chemical_formula_weight 256.37
_chemical_name_systematic
;
1,3-Di-o-tolylthiourea
;
_space_group_IT_number 14
_symmetry_cell_setting monoclinic
_symmetry_space_group_name_Hall '-P 2yn'
_symmetry_space_group_name_H-M 'P 1 21/n 1'
_atom_sites_solution_hydrogens difmap
_atom_sites_solution_primary heavy
_atom_sites_solution_secondary direct
_cell_angle_alpha 90
_cell_angle_beta 92.2660(10)
_cell_angle_gamma 90
_cell_formula_units_Z 8
_cell_length_a 12.3960(9)
_cell_length_b 9.5652(7)
_cell_length_c 23.163(2)
_cell_measurement_reflns_used 6808
_cell_measurement_temperature 100.0(10)
_cell_measurement_theta_max 29.09
_cell_measurement_theta_min 2.30
_cell_volume 2744.3(4)
_computing_cell_refinement 'SAINT-Plus (Bruker, 2000)'
_computing_data_collection 'SMART (Bruker, 2000)'
_computing_data_reduction SAINT-Plus
_computing_molecular_graphics 'PLUTO (Meetsma, 2006) and PLATON (Spek, 2003)'
_computing_publication_material PLATON
_computing_structure_refinement 'SHELXL97 (Sheldrick, 1997)'
_computing_structure_solution 'DIRDIF99 (Beurskens <i>et al.</i>,  1999)'
_diffrn_ambient_temperature 100.0(10)
_diffrn_detector_area_resol_mean '4096x4096/62x62 (binned 512)'
_diffrn_measured_fraction_theta_full 0.998
_diffrn_measured_fraction_theta_max 0.994
_diffrn_measurement_device_type 'Bruker SMART APEX CCD area-detector'
_diffrn_measurement_method '\f and \w'
_diffrn_radiation_monochromator 'parallel mounted graphite'
_diffrn_radiation_source 'fine focus sealed Siemens Mo tube'
_diffrn_radiation_type MoK\a
_diffrn_radiation_wavelength 0.71073
_diffrn_reflns_av_R_equivalents 0.0336
_diffrn_reflns_av_sigmaI/netI 0.0386
_diffrn_reflns_limit_h_max 16
_diffrn_reflns_limit_h_min -16
_diffrn_reflns_limit_k_max 12
_diffrn_reflns_limit_k_min -12
_diffrn_reflns_limit_l_max 29
_diffrn_reflns_limit_l_min -30
_diffrn_reflns_number 22738
_diffrn_reflns_reduction_process
;
 Intensity data were corrected for Lorentz and polarization
  effects, decay and absorption and reduced to F~o~^2^
  using SAINT (Bruker, 2000) and SADABS (Sheldrick, 2001)
;
_diffrn_reflns_theta_full 25.00
_diffrn_reflns_theta_max 28.28
_diffrn_reflns_theta_min 2.69
_diffrn_standards_number 0
_exptl_absorpt_coefficient_mu 0.220
_exptl_absorpt_correction_T_max 0.9657
_exptl_absorpt_correction_T_min 0.8857
_exptl_absorpt_correction_type multi-scan
_exptl_absorpt_process_details '(SADABS; Bruker, 2000)'
_exptl_crystal_colour colourless
_exptl_crystal_density_diffrn 1.241
_exptl_crystal_density_method 'not measured'
_exptl_crystal_description block
_exptl_crystal_F_000 1088
_exptl_crystal_size_max 0.49
_exptl_crystal_size_mid 0.23
_exptl_crystal_size_min 0.16
_refine_diff_density_max 0.368
_refine_diff_density_min -0.203
_refine_ls_extinction_method none
_refine_ls_goodness_of_fit_ref 1.049
_refine_ls_hydrogen_treatment refall
_refine_ls_matrix_type full
_refine_ls_number_parameters 453
_refine_ls_number_reflns 6776
_refine_ls_number_restraints 0
_refine_ls_restrained_S_all 1.049
_refine_ls_R_factor_all 0.0588
_refine_ls_R_factor_gt 0.0456
_refine_ls_shift/su_max 0.001
_refine_ls_shift/su_mean 0.000
_refine_ls_structure_factor_coef Fsqd
_refine_ls_weighting_details 'calc w = 1/[\s^2^(Fo^2^)+(0.0424P)^2^+1.5124P] where P=(Fo^2^+2Fc^2^)/3'
_refine_ls_weighting_scheme calc
_refine_ls_wR_factor_gt 0.0990
_refine_ls_wR_factor_ref 0.1045
_reflns_number_gt 5577
_reflns_number_total 6776
_reflns_threshold_expression I>2\s(I)
_cod_data_source_file sj2200.cif
_cod_data_source_block I
_cod_depositor_comments
;
The following automatic conversions were performed:
'_symmetry_cell_setting' value 'Monoclinic' changed to 'monoclinic'
according to '/home/saulius/struct/CIF-dictionaries/cif_core.dic'
dictionary named 'cif_core.dic' version 2.4.1 from 2010-06-29.

Automatic conversion script
Id: cif_fix_enum 1527 2010-12-29 10:47:43Z saulius 

The following automatic conversions were performed:

'_symmetry_cell_setting' value 'Monoclinic' changed to 'monoclinic'
according to /home/saulius/struct/CIF-dictionaries/cif_core.dic
dictionary named 'cif_core.dic' version 2.4.1 from 2010-06-29.

Automatic conversion script
Id: cif_fix_values 1715 2011-07-08 13:25:40Z adriana 
;
_cod_original_sg_symbol_H-M 'P 21/n'
_cod_database_code 2212370
_cod_database_fobs_code 2212370

loop_
_symmetry_equiv_pos_site_id
_symmetry_equiv_pos_as_xyz
1 x,y,z
2 1/2-x,1/2+y,1/2-z
3 -x,-y,-z
4 1/2+x,1/2-y,1/2+z

loop_
_atom_site_aniso_label
_atom_site_aniso_U_11
_atom_site_aniso_U_22
_atom_site_aniso_U_33
_atom_site_aniso_U_12
_atom_site_aniso_U_13
_atom_site_aniso_U_23
S1 0.0141(2) 0.0142(2) 0.0274(2) 0.0011(2) 0.0030(2) -0.0055(2)
N11 0.0142(7) 0.0135(7) 0.0309(8) 0.0013(5) 0.0010(5) -0.0063(6)
N12 0.0125(7) 0.0141(6) 0.0251(7) 0.0008(5) 0.0030(5) -0.0033(5)
C11 0.0311(11) 0.0268(10) 0.0412(12) 0.0026(8) 0.0054(9) 0.0078(9)
C12 0.0151(8) 0.0172(8) 0.0433(11) 0.0030(6) 0.0056(7) -0.0027(7)
C13 0.0192(9) 0.0231(9) 0.0579(14) -0.0026(8) 0.0104(9) -0.0044(9)
C14 0.0170(9) 0.0274(10) 0.0690(15) -0.0060(8) 0.0076(9) -0.0195(10)
C15 0.0212(9) 0.0395(12) 0.0453(13) 0.0009(8) -0.0019(8) -0.0207(10)
C16 0.0167(8) 0.0266(9) 0.0375(10) 0.0014(7) 0.0027(7) -0.0098(8)
C17 0.0098(7) 0.0160(8) 0.0362(10) 0.0009(6) 0.0037(6) -0.0083(7)
C18 0.0280(10) 0.0235(9) 0.0267(10) -0.0027(8) 0.0012(7) 0.0081(7)
C19 0.0170(8) 0.0172(8) 0.0227(8) -0.0014(6) -0.0042(6) 0.0012(6)
C110 0.0239(9) 0.0130(8) 0.0370(10) -0.0007(7) -0.0046(7) -0.0002(7)
C111 0.0214(9) 0.0189(9) 0.0379(10) 0.0028(7) -0.0045(7) -0.0127(7)
C112 0.0150(8) 0.0264(9) 0.0237(9) 0.0021(7) -0.0021(6) -0.0076(7)
C113 0.0141(7) 0.0174(8) 0.0229(8) 0.0008(6) -0.0023(6) -0.0009(6)
C114 0.0124(7) 0.0136(7) 0.0205(8) 0.0016(6) -0.0033(6) -0.0029(6)
C115 0.0162(7) 0.0139(7) 0.0172(8) 0.0005(6) 0.0021(6) 0.0006(6)
S2 0.0139(2) 0.0152(2) 0.0290(2) 0.0023(2) 0.0009(2) -0.0055(2)
N21 0.0141(7) 0.0131(7) 0.0295(8) 0.0010(5) 0.0028(5) -0.0041(6)
N22 0.0110(6) 0.0142(6) 0.0266(7) 0.0020(5) 0.0015(5) -0.0019(5)
C21 0.0359(11) 0.0261(10) 0.0229(9) 0.0043(8) -0.0061(8) 0.0016(7)
C22 0.0167(8) 0.0173(8) 0.0220(8) 0.0050(6) 0.0001(6) -0.0005(6)
C23 0.0197(8) 0.0191(8) 0.0285(9) 0.0036(7) 0.0057(7) 0.0051(7)
C24 0.0134(8) 0.0177(8) 0.0386(10) -0.0002(7) 0.0014(7) -0.0034(7)
C25 0.0155(8) 0.0273(9) 0.0249(9) 0.0022(7) -0.0014(7) -0.0072(7)
C26 0.0142(7) 0.0225(8) 0.0208(8) 0.0030(6) 0.0039(6) 0.0013(7)
C27 0.0118(7) 0.0152(7) 0.0235(8) 0.0017(6) 0.0016(6) -0.0014(6)
C28 0.0319(10) 0.0313(10) 0.0251(10) 0.0074(9) 0.0024(8) 0.0062(8)
C29 0.0140(7) 0.0195(8) 0.0271(9) 0.0002(6) 0.0033(6) 0.0019(7)
C210 0.0179(8) 0.0157(8) 0.0403(11) 0.0008(7) 0.0027(7) 0.0037(7)
C211 0.0187(8) 0.0178(8) 0.0440(11) -0.0001(7) 0.0009(7) -0.0084(8)
C212 0.0253(9) 0.0274(9) 0.0284(10) 0.0004(8) -0.0002(7) -0.0093(8)
C213 0.0193(8) 0.0199(8) 0.0264(9) 0.0009(7) -0.0009(7) -0.0011(7)
C214 0.0115(7) 0.0139(7) 0.0267(9) -0.0008(6) 0.0038(6) -0.0009(6)
C215 0.0156(7) 0.0151(7) 0.0162(8) 0.0019(6) 0.0007(6) 0.0018(6)

loop_
_atom_site_type_symbol
_atom_site_label
_atom_site_fract_x
_atom_site_fract_y
_atom_site_fract_z
_atom_site_U_iso_or_equiv
_atom_site_thermal_displace_type
_atom_site_occupancy
S S1 0.47963(3) 0.74484(4) 0.15212(2) 0.01850(10) Uani 1.000
N N11 0.64627(11) 0.58167(15) 0.12974(6) 0.0195(4) Uani 1.000
N N12 0.47770(11) 0.48848(14) 0.10861(6) 0.0172(4) Uani 1.000
C C11 0.71217(17) 0.7660(2) 0.04043(9) 0.0329(6) Uani 1.000
C C12 0.75265(13) 0.78441(18) 0.10166(8) 0.0251(5) Uani 1.000
C C13 0.82468(15) 0.8907(2) 0.11825(10) 0.0332(6) Uani 1.000
C C14 0.86198(15) 0.9059(2) 0.17500(11) 0.0376(7) Uani 1.000
C C15 0.82852(15) 0.8145(2) 0.21703(10) 0.0354(7) Uani 1.000
C C16 0.75686(14) 0.7065(2) 0.20185(9) 0.0269(5) Uani 1.000
C C17 0.71958(12) 0.69366(17) 0.14507(8) 0.0206(5) Uani 1.000
C C18 0.41792(16) 0.2230(2) 0.15657(8) 0.0261(6) Uani 1.000
C C19 0.48845(13) 0.23336(17) 0.10525(7) 0.0191(5) Uani 1.000
C C110 0.52634(14) 0.11385(18) 0.07810(8) 0.0248(5) Uani 1.000
C C111 0.58774(14) 0.12300(19) 0.02944(8) 0.0262(5) Uani 1.000
C C112 0.61274(13) 0.25207(19) 0.00640(8) 0.0218(5) Uani 1.000
C C113 0.57748(13) 0.37261(17) 0.03319(7) 0.0182(4) Uani 1.000
C C114 0.51644(12) 0.36341(16) 0.08239(7) 0.0156(4) Uani 1.000
C C115 0.53793(12) 0.59647(16) 0.12843(7) 0.0157(4) Uani 1.000
H H11 0.7434(19) 0.841(3) 0.0147(10) 0.045(7) Uiso 1.000
H H11' 0.7317(19) 0.670(3) 0.0261(10) 0.050(7) Uiso 1.000
H H11'' 0.631(2) 0.775(2) 0.0386(10) 0.045(7) Uiso 1.000
H H13 0.8476(17) 0.956(2) 0.0878(9) 0.035(6) Uiso 1.000
H H14 0.9114(18) 0.978(2) 0.1856(10) 0.042(6) Uiso 1.000
H H15 0.8510(18) 0.820(2) 0.2553(10) 0.036(6) Uiso 1.000
H H16 0.7343(13) 0.6321(17) 0.2313(7) 0.006(4) Uiso 1.000
H H18 0.4460(18) 0.276(2) 0.1883(10) 0.038(6) Uiso 1.000
H H18' 0.4079(18) 0.127(3) 0.1680(10) 0.044(6) Uiso 1.000
H H18'' 0.344(2) 0.261(2) 0.1473(10) 0.046(7) Uiso 1.000
H H110 0.5075(16) 0.025(2) 0.0937(9) 0.029(5) Uiso 1.000
H H111 0.6107(17) 0.039(2) 0.0118(9) 0.035(6) Uiso 1.000
H H112 0.6531(16) 0.261(2) -0.0273(9) 0.025(5) Uiso 1.000
H H113 0.5935(15) 0.463(2) 0.0182(8) 0.018(5) Uiso 1.000
H H121 0.6717(16) 0.506(2) 0.1170(8) 0.026(5) Uiso 1.000
H H122 0.4078(18) 0.497(2) 0.1109(9) 0.030(5) Uiso 1.000
S S2 0.20838(3) 0.48035(4) 0.09584(2) 0.01940(10) Uani 1.000
N N21 0.04656(11) 0.64940(15) 0.12219(6) 0.0189(4) Uani 1.000
N N22 0.21681(11) 0.74524(14) 0.12945(6) 0.0173(4) Uani 1.000
C C21 0.00271(17) 0.4945(2) 0.22449(8) 0.0285(6) Uani 1.000
C C22 -0.04967(13) 0.45726(17) 0.16709(7) 0.0187(5) Uani 1.000
C C23 -0.12127(14) 0.34519(18) 0.16081(8) 0.0223(5) Uani 1.000
C C24 -0.16923(13) 0.31106(18) 0.10754(8) 0.0232(5) Uani 1.000
C C25 -0.14683(13) 0.39005(19) 0.05912(8) 0.0226(5) Uani 1.000
C C26 -0.07660(13) 0.50254(18) 0.06428(7) 0.0191(4) Uani 1.000
C C27 -0.02766(12) 0.53382(16) 0.11744(7) 0.0168(4) Uani 1.000
C C28 0.12245(17) 0.9518(2) 0.05150(8) 0.0294(6) Uani 1.000
C C29 0.13615(13) 0.97793(17) 0.11524(7) 0.0201(5) Uani 1.000
C C210 0.10626(14) 1.10519(18) 0.13975(8) 0.0246(5) Uani 1.000
C C211 0.11820(14) 1.12838(19) 0.19848(9) 0.0268(5) Uani 1.000
C C212 0.16143(15) 1.0259(2) 0.23491(8) 0.0271(5) Uani 1.000
C C213 0.19259(14) 0.89874(18) 0.21176(8) 0.0219(5) Uani 1.000
C C214 0.17978(12) 0.87550(16) 0.15252(7) 0.0173(4) Uani 1.000
C C215 0.15426(12) 0.63346(16) 0.11717(7) 0.0156(4) Uani 1.000
H H21 0.0813(18) 0.483(2) 0.2220(9) 0.031(5) Uiso 1.000
H H21' -0.0161(18) 0.592(2) 0.2346(9) 0.039(6) Uiso 1.000
H H21'' -0.0213(19) 0.436(3) 0.2537(11) 0.048(7) Uiso 1.000
H H23 -0.1361(16) 0.294(2) 0.1947(9) 0.028(5) Uiso 1.000
H H24 -0.2176(16) 0.233(2) 0.1047(8) 0.025(5) Uiso 1.000
H H25 -0.1780(15) 0.368(2) 0.0229(8) 0.022(5) Uiso 1.000
H H26 -0.0607(15) 0.561(2) 0.0327(8) 0.019(5) Uiso 1.000
H H28 0.1000(19) 1.042(3) 0.0345(10) 0.045(6) Uiso 1.000
H H28' 0.191(2) 0.927(2) 0.0344(10) 0.044(6) Uiso 1.000
H H28'' 0.072(2) 0.874(3) 0.0435(10) 0.054(7) Uiso 1.000
H H210 0.0801(15) 1.179(2) 0.1144(8) 0.025(5) Uiso 1.000
H H211 0.0980(17) 1.218(2) 0.2137(9) 0.031(5) Uiso 1.000
H H212 0.1672(17) 1.040(2) 0.2753(10) 0.033(6) Uiso 1.000
H H213 0.2218(15) 0.826(2) 0.2360(8) 0.020(5) Uiso 1.000
H H221 0.0255(17) 0.722(2) 0.1378(9) 0.027(5) Uiso 1.000
H H222 0.2861(18) 0.732(2) 0.1322(9) 0.028(5) Uiso 1.000

loop_
_atom_type_symbol
_atom_type_description
_atom_type_scat_dispersion_real
_atom_type_scat_dispersion_imag
_atom_type_scat_source
S S 0.1246 0.1234 'International Tables Vol C Tables 4.2.6.8 and 6.1.1.4'
N N 0.0061 0.0033 'International Tables Vol C Tables 4.2.6.8 and 6.1.1.4'
H H 0.0000 0.0000 'International Tables Vol C Tables 4.2.6.8 and 6.1.1.4'
C C 0.0033 0.0016 'International Tables Vol C Tables 4.2.6.8 and 6.1.1.4'

loop_
_geom_angle_atom_site_label_1
_geom_angle_atom_site_label_2
_geom_angle_atom_site_label_3
_geom_angle
_geom_angle_publ_flag
C17 N11 C115 123.04(14) no
C114 N12 C115 126.52(13) no
C17 N11 H121 118.8(13) no
C115 N11 H121 117.7(13) no
C114 N12 H122 117.0(13) no
C115 N12 H122 116.5(13) no
C27 N21 C215 122.45(14) no
C214 N22 C215 125.29(13) no
C27 N21 H221 117.7(14) no
C215 N21 H221 117.4(15) no
C215 N22 H222 117.4(13) no
C214 N22 H222 115.4(13) no
C11 C12 C17 120.70(16) no
C11 C12 C13 122.23(17) no
C13 C12 C17 117.08(17) no
C12 C13 C14 121.58(19) no
C13 C14 C15 120.24(18) no
C14 C15 C16 119.7(2) no
C15 C16 C17 119.35(18) no
C12 C17 C16 122.09(16) no
N11 C17 C12 118.90(16) no
N11 C17 C16 118.99(15) no
C18 C19 C114 121.12(15) no
C110 C19 C114 117.67(15) no
C18 C19 C110 121.20(15) no
C19 C110 C111 121.32(16) no
C110 C111 C112 120.50(17) no
C12 C11 H11'' 109.0(13) no
H11 C11 H11'' 108.5(18) no
H11 C11 H11' 110(2) no
C12 C11 H11 110.5(14) no
H11' C11 H11'' 108.4(18) no
C12 C11 H11' 110.1(14) no
C111 C112 C113 119.27(16) no
C112 C113 C114 120.21(15) no
C14 C13 H13 121.0(12) no
C12 C13 H13 117.4(12) no
C19 C114 C113 121.00(14) no
N12 C114 C113 119.68(14) no
C15 C14 H14 119.1(14) no
C13 C14 H14 120.7(14) no
N12 C114 C19 119.27(14) no
C14 C15 H15 123.6(13) no
C16 C15 H15 116.7(13) no
S1 C115 N11 121.17(12) no
N11 C115 N12 117.76(14) no
S1 C115 N12 121.07(12) no
C15 C16 H16 122.0(9) no
C17 C16 H16 118.6(9) no
H18' C18 H18'' 106.1(18) no
C19 C18 H18'' 111.2(13) no
C19 C18 H18' 111.4(14) no
C19 C18 H18 111.7(13) no
H18 C18 H18' 110.1(19) no
H18 C18 H18'' 106.1(18) no
C19 C110 H110 117.8(12) no
C111 C110 H110 120.9(12) no
C112 C111 H111 120.9(13) no
C110 C111 H111 118.6(13) no
C111 C112 H112 122.1(12) no
C113 C112 H112 118.6(12) no
C114 C113 H113 118.8(11) no
C112 C113 H113 121.0(11) no
C21 C22 C23 121.75(15) no
C21 C22 C27 120.85(15) no
C23 C22 C27 117.40(15) no
C22 C23 C24 121.46(16) no
C23 C24 C25 119.85(16) no
C24 C25 C26 119.83(16) no
C25 C26 C27 119.76(15) no
N21 C27 C22 118.94(14) no
N21 C27 C26 119.37(14) no
C22 C27 C26 121.69(15) no
C210 C29 C214 117.42(15) no
C28 C29 C210 121.51(15) no
C28 C29 C214 121.07(15) no
C22 C21 H21'' 111.1(16) no
H21 C21 H21' 111.2(17) no
C22 C21 H21' 109.6(12) no
C22 C21 H21 108.5(12) no
H21' C21 H21'' 108(2) no
H21 C21 H21'' 108.6(19) no
C22 C23 H23 116.9(12) no
C24 C23 H23 121.6(12) no
C25 C24 H24 120.9(11) no
C23 C24 H24 119.3(11) no
C24 C25 H25 120.9(12) no
C26 C25 H25 119.3(12) no
C25 C26 H26 122.7(11) no
C27 C26 H26 117.5(11) no
H28 C28 H28' 106.6(18) no
H28 C28 H28'' 115(2) no
H28' C28 H28'' 107.2(19) no
C29 C28 H28 105.5(14) no
C29 C28 H28' 111.8(14) no
C29 C28 H28'' 110.9(14) no
C29 C210 C211 121.32(16) no
C210 C211 C212 120.64(17) no
C211 C212 C213 119.35(17) no
C212 C213 C214 119.80(16) no
N22 C214 C213 118.60(14) no
C29 C214 C213 121.47(15) no
N22 C214 C29 119.88(14) no
N21 C215 N22 117.05(14) no
S2 C215 N21 121.75(12) no
S2 C215 N22 121.19(12) no
C29 C210 H210 118.5(11) no
C211 C210 H210 120.1(11) no
C210 C211 H211 119.0(12) no
C212 C211 H211 120.4(12) no
C211 C212 H212 120.9(12) no
C213 C212 H212 119.7(12) no
C212 C213 H213 121.0(11) no
C214 C213 H213 119.2(11) no

loop_
_geom_bond_atom_site_label_1
_geom_bond_atom_site_label_2
_geom_bond_distance
_geom_bond_publ_flag
S1 C115 1.6938(16) no
S2 C215 1.6927(16) no
N11 C115 1.350(2) no
N11 C17 1.440(2) no
N12 C114 1.433(2) no
N12 C115 1.345(2) no
N11 H121 0.847(19) no
N12 H122 0.87(2) no
N21 C27 1.440(2) no
N21 C215 1.353(2) no
N22 C215 1.345(2) no
N22 C214 1.438(2) no
N21 H221 0.83(2) no
N22 H222 0.87(2) no
C11 C12 1.496(3) no
C12 C17 1.402(2) no
C12 C13 1.397(3) no
C13 C14 1.384(3) no
C14 C15 1.384(3) no
C15 C16 1.398(3) no
C16 C17 1.382(3) no
C18 C19 1.507(3) no
C19 C110 1.395(2) no
C19 C114 1.401(2) no
C110 C111 1.388(3) no
C11 H11' 1.01(3) no
C11 H11'' 1.01(2) no
C111 C112 1.385(3) no
C11 H11 1.02(3) no
C112 C113 1.388(2) no
C113 C114 1.395(2) no
C13 H13 0.99(2) no
C14 H14 0.95(2) no
C15 H15 0.92(2) no
C16 H16 1.032(16) no
C18 H18 0.95(2) no
C18 H18' 0.97(3) no
C18 H18'' 1.00(2) no
C110 H110 0.96(2) no
C111 H111 0.95(2) no
C112 H112 0.95(2) no
C113 H113 0.956(19) no
C21 C22 1.499(2) no
C22 C27 1.399(2) no
C22 C23 1.396(2) no
C23 C24 1.387(3) no
C24 C25 1.389(3) no
C25 C26 1.386(2) no
C26 C27 1.384(2) no
C28 C29 1.500(2) no
C29 C210 1.399(2) no
C29 C214 1.400(2) no
C21 H21 0.98(2) no
C21 H21' 0.99(2) no
C21 H21'' 0.94(3) no
C23 H23 0.95(2) no
C24 H24 0.958(19) no
C25 H25 0.934(19) no
C26 H26 0.948(19) no
C28 H28' 0.98(2) no
C28 H28'' 0.99(3) no
C28 H28 0.98(3) no
C210 C211 1.381(3) no
C211 C212 1.387(3) no
C212 C213 1.390(3) no
C213 C214 1.393(2) no
C210 H210 0.966(19) no
C211 H211 0.96(2) no
C212 H212 0.95(2) no
C213 H213 0.956(19) no

loop_
_geom_contact_atom_site_label_1
_geom_contact_atom_site_label_2
_geom_contact_distance
_geom_contact_site_symmetry_2
_geom_contact_publ_flag
S1 N22 3.2794(14) . no
S1 C12 3.6436(17) . no
S1 C16 3.5997(18) . no
S2 C26 3.5853(17) . no
S2 N12 3.3408(14) . no
S2 C22 3.6636(17) . no
S1 H110 3.03(2) 1_565 no
S1 H222 2.43(2) . no
S1 H21'' 2.88(3) 2_555 no
S1 H212 3.20(2) 2_545 no
S2 H18'' 2.91(2) . no
S2 H122 2.49(2) . no
S2 H25 3.119(19) 3_565 no
N11 C113 3.095(2) . no
N12 S2 3.3408(14) . no
N21 C29 3.339(2) . no
N22 S1 3.2794(14) . no
N11 H113 2.874(19) . no
N11 H11' 2.79(2) . no
N11 H11'' 2.81(2) . no
N12 H18'' 2.90(2) . no
N12 H18 2.78(2) . no
N21 H21' 2.80(2) . no
N21 H28'' 2.84(3) . no
N21 H21 2.83(2) . no
N22 H28' 2.81(2) . no
N22 H28'' 2.90(2) . no
N22 H112 2.92(2) 3_665 no
C11 C115 3.435(3) . no
C12 S1 3.6436(17) . no
C12 C26 3.556(2) 1_655 no
C16 C22 3.498(2) 1_655 no
C16 S1 3.5997(18) . no
C17 C27 3.567(2) 1_655 no
C21 C215 3.442(3) . no
C22 C16 3.498(2) 1_455 no
C22 S2 3.6636(17) . no
C24 C112 3.551(2) 1_455 no
C24 C113 3.570(2) 1_455 no
C25 C112 3.439(2) 1_455 no
C25 C113 3.450(2) 1_455 no
C26 C12 3.556(2) 1_455 no
C26 C26 3.595(2) 3_565 no
C26 S2 3.5853(17) . no
C27 C17 3.567(2) 1_455 no
C28 C215 3.420(2) . no
C29 N21 3.339(2) . no
C11 H111 2.96(2) 1_565 no
C111 C111 3.449(3) 3_655 no
C112 C25 3.439(2) 1_655 no
C112 C24 3.551(2) 1_655 no
C113 C24 3.570(2) 1_655 no
C113 C113 3.429(2) 3_665 no
C113 N11 3.095(2) . no
C113 C25 3.450(2) 1_655 no
C13 H221 2.99(2) 1_655 no
C14 H221 2.84(2) 1_655 no
C115 C11 3.435(3) . no
C15 H21' 2.89(2) 1_655 no
C16 H21' 3.09(2) 1_655 no
C16 H23 2.99(2) 2_555 no
C18 H21' 3.03(2) 2_545 no
C18 H122 2.827(19) . no
C21 H18' 2.97(2) 2_555 no
C21 H211 2.91(2) 1_545 no
C21 H221 2.98(2) . no
C22 H211 3.10(2) 1_545 no
C24 H121 2.73(2) 1_455 no
C25 H121 2.89(2) 1_455 no
C26 H11' 2.97(3) 1_455 no
C26 H26 2.935(19) 3_565 no
C28 H11 3.04(3) 3_675 no
C29 H221 2.86(2) . no
C110 H111 3.01(2) 3_655 no
C111 H111 3.03(2) 3_655 no
C112 H24 3.043(19) 1_655 no
C112 H25 2.833(19) 1_655 no
C113 H121 2.565(19) . no
C113 H25 3.050(19) 1_655 no
C113 H113 2.860(19) 3_665 no
C114 H121 2.47(2) . no
C115 H113 2.960(19) . no
C115 H11'' 2.96(2) . no
C215 C21 3.442(3) . no
C215 C28 3.420(2) . no
C210 H14 2.94(2) 1_455 no
C211 H213 3.094(19) 2_555 no
C211 H14 2.94(2) 1_455 no
C214 H221 2.42(2) . no
C215 H21 2.99(2) . no
C215 H28'' 3.02(3) . no
H11 H13 2.36(3) . no
H11 H111 2.51(3) 1_565 no
H11 H28 2.55(3) 3_675 no
H11 C28 3.04(3) 3_675 no
H11' N11 2.79(2) . no
H11' C26 2.97(3) 1_655 no
H11'' N11 2.81(2) . no
H11'' C115 2.96(2) . no
H13 H11 2.36(3) . no
H14 C210 2.94(2) 1_655 no
H14 C211 2.94(2) 1_655 no
H18 N12 2.78(2) . no
H18' H110 2.37(3) . no
H18' C21 2.97(2) 2_545 no
H18'' S2 2.91(2) . no
H18'' N12 2.90(2) . no
H18'' H122 2.55(3) . no
H21 N21 2.83(2) . no
H21 C215 2.99(2) . no
H21 H211 2.55(3) 1_545 no
H21' C16 3.09(2) 1_455 no
H21' C18 3.03(2) 2_555 no
H21' N21 2.80(2) . no
H21' C15 2.89(2) 1_455 no
H21'' H23 2.36(3) . no
H21'' S1 2.88(3) 2_545 no
H23 H21'' 2.36(3) . no
H23 C16 2.99(2) 2_545 no
H24 C112 3.043(19) 1_455 no
H25 H112 2.57(3) 1_455 no
H25 C113 3.050(19) 1_455 no
H25 C112 2.833(19) 1_455 no
H25 S2 3.119(19) 3_565 no
H26 C26 2.935(19) 3_565 no
H26 H26 2.47(3) 3_565 no
H28 H210 2.29(3) . no
H28 H11 2.55(3) 3_675 no
H28' N22 2.81(2) . no
H28'' N21 2.84(3) . no
H28'' N22 2.90(2) . no
H28'' C215 3.02(3) . no
H110 S1 3.03(2) 1_545 no
H110 H18' 2.37(3) . no
H111 C11 2.96(2) 1_545 no
H111 C111 3.03(2) 3_655 no
H111 H11 2.51(3) 1_545 no
H111 C110 3.01(2) 3_655 no
H112 H25 2.57(3) 1_655 no
H112 H222 2.57(3) 3_665 no
H112 N22 2.92(2) 3_665 no
H113 N11 2.874(19) . no
H113 H113 2.54(3) 3_665 no
H113 C113 2.860(19) 3_665 no
H113 C115 2.960(19) . no
H113 H121 2.48(3) . no
H121 C24 2.73(2) 1_655 no
H121 C114 2.47(2) . no
H121 C25 2.89(2) 1_655 no
H121 C113 2.565(19) . no
H121 H113 2.48(3) . no
H122 H18'' 2.55(3) . no
H122 S2 2.49(2) . no
H122 C18 2.827(19) . no
H210 H28 2.29(3) . no
H211 C21 2.91(2) 1_565 no
H211 C22 3.10(2) 1_565 no
H211 H21 2.55(3) 1_565 no
H212 S1 3.20(2) 2_555 no
H213 C211 3.094(19) 2_545 no
H221 C13 2.99(2) 1_455 no
H221 C14 2.84(2) 1_455 no
H221 C21 2.98(2) . no
H221 C29 2.86(2) . no
H221 C214 2.42(2) . no
H222 S1 2.43(2) . no
H222 H112 2.57(3) 3_665 no

loop_
_geom_hbond_atom_site_label_D
_geom_hbond_atom_site_label_H
_geom_hbond_atom_site_label_A
_geom_hbond_distance_DH
_geom_hbond_distance_HA
_geom_hbond_distance_DA
_geom_hbond_angle_DHA
_geom_hbond_publ_flag
N12 H122 S2 0.87(2) 2.49(2) 3.3408(14) 165.4(18) yes
N22 H222 S1 0.87(2) 2.43(2) 3.2794(14) 166.9(17) yes

loop_
_geom_torsion_atom_site_label_1
_geom_torsion_atom_site_label_2
_geom_torsion_atom_site_label_3
_geom_torsion_atom_site_label_4
_geom_torsion
_geom_torsion_publ_flag
C115 N11 C17 C12 -88.0(2) no
C115 N11 C17 C16 93.4(2) no
C17 N11 C115 S1 -6.9(2) no
C17 N11 C115 N12 174.27(15) no
C115 N12 C114 C19 125.25(17) no
C115 N12 C114 C113 -57.4(2) no
C114 N12 C115 S1 173.60(12) no
C114 N12 C115 N11 -7.5(2) no
C215 N21 C27 C22 88.23(19) no
C215 N21 C27 C26 -92.76(19) no
C27 N21 C215 S2 8.5(2) no
C27 N21 C215 N22 -171.98(14) no
C215 N22 C214 C29 -84.5(2) no
C215 N22 C214 C213 98.11(19) no
C214 N22 C215 S2 -174.39(12) no
C214 N22 C215 N21 6.1(2) no
C17 C12 C13 C14 0.1(3) no
C11 C12 C17 N11 0.3(2) no
C11 C12 C17 C16 178.93(17) no
C13 C12 C17 N11 -179.33(15) no
C13 C12 C17 C16 -0.7(2) no
C11 C12 C13 C14 -179.58(18) no
C12 C13 C14 C15 0.2(3) no
C13 C14 C15 C16 0.1(3) no
C14 C15 C16 C17 -0.7(3) no
C15 C16 C17 N11 179.66(16) no
C15 C16 C17 C12 1.0(3) no
C110 C19 C114 N12 179.10(15) no
C18 C19 C114 C113 -176.91(15) no
C110 C19 C114 C113 1.8(2) no
C18 C19 C114 N12 0.4(2) no
C18 C19 C110 C111 177.41(17) no
C114 C19 C110 C111 -1.3(3) no
C21 C22 C23 C24 -179.82(17) no
C27 C22 C23 C24 -0.3(2) no
C21 C22 C27 N21 0.1(2) no
C21 C22 C27 C26 -178.88(16) no
C23 C22 C27 N21 -179.46(14) no
C23 C22 C27 C26 1.5(2) no
C22 C23 C24 C25 -0.5(3) no
C23 C24 C25 C26 0.0(3) no
C24 C25 C26 C27 1.2(2) no
C25 C26 C27 N21 178.96(15) no
C25 C26 C27 C22 -2.1(2) no
C28 C29 C210 C211 179.47(17) no
C214 C29 C210 C211 -0.7(2) no
C28 C29 C214 C213 -179.87(16) no
C210 C29 C214 C213 0.3(2) no
C28 C29 C214 N22 2.9(2) no
C210 C29 C214 N22 -176.98(14) no
C29 C210 C211 C212 0.6(3) no
C210 C211 C212 C213 -0.2(3) no
C211 C212 C213 C214 -0.2(3) no
C212 C213 C214 N22 177.46(15) no
C212 C213 C214 C29 0.2(2) no

loop_
_cod_related_entry_id
_cod_related_entry_database
_cod_related_entry_code
1 ChemSpider 599522
